data_2311141
loop_
_publ_author_name
'Mohamed, Shaaban K.'
'Akkurt, Mehmet'
'Abdelhamid, Antar A.'
'Saeed, Aamer'
'Fl\"orke, Ulrich'

_publ_section_title
;
 9-(2-Hy-droxy-6-oxocyclo-hex-1-en-1-yl)-2,3,4,9-tetra-hydro-1H-xanthen-1-one.
;
_journal_coeditor_code NK2202
_journal_issue 'Pt 4'
_journal_name_full 'Acta crystallographica. Section E, Structure reports online'
_journal_page_first o616
_journal_page_last 7
_journal_paper_doi 10.1107/S1600536813007952
_journal_volume 69
_journal_year 2013
_chemical_formula_iupac 'C19 H18 O4'
_chemical_formula_moiety 'C19 H18 O4'
_chemical_formula_sum 'C19 H18 O4'
_chemical_formula_weight 310.33
_chemical_name_systematic 9-(2-Hydroxy-6-oxocyclohex-1-en-1-yl)-2,3,4,9-tetrahydro-1<i>H</i>-xanthen-1-one
_space_group_IT_number 33
_space_group_name_Hall 'P 2c -2n'
_space_group_name_H-M_alt 'P n a 21'
_symmetry_cell_setting orthorhombic
_symmetry_space_group_name_Hall 'P 2c -2n'
_symmetry_space_group_name_H-M 'P n a 21'
_atom_sites_solution_hydrogens difmap
_atom_sites_solution_primary direct
_atom_sites_solution_secondary difmap
_cell_angle_alpha 90
_cell_angle_beta 90
_cell_angle_gamma 90
_cell_formula_units_Z 4
_cell_length_a 13.4420(18)
_cell_length_b 8.0015(10)
_cell_length_c 14.2416(18)
_cell_measurement_reflns_used 3393
_cell_measurement_temperature 130(2)
_cell_measurement_theta_max 27.90
_cell_measurement_theta_min 2.86
_cell_volume 1531.8(3)
_computing_cell_refinement 'SAINT (Bruker, 2002)'
_computing_data_collection 'SMART (Bruker, 2002)'
_computing_data_reduction 'SAINT (Bruker, 2002)'
_computing_molecular_graphics 'PLATON (Spek, 2009)'
_computing_publication_material 'WinGX (Farrugia, 2012) and PLATON (Spek, 2009)'
_computing_structure_refinement 'SHELXL97 (Sheldrick, 2008)'
_computing_structure_solution 'SHELXS97 (Sheldrick, 2008)'
_diffrn_ambient_temperature 130(2)
_diffrn_measured_fraction_theta_full 1.000
_diffrn_measured_fraction_theta_max 1.000
_diffrn_measurement_device_type 'Bruker SMART APEX'
_diffrn_measurement_method '\f and \w scans'
_diffrn_radiation_monochromator graphite
_diffrn_radiation_source 'sealed tube'
_diffrn_radiation_type MoK\a
_diffrn_radiation_wavelength 0.71073
_diffrn_reflns_av_R_equivalents 0.0320
_diffrn_reflns_av_sigmaI/netI 0.0182
_diffrn_reflns_limit_h_max 17
_diffrn_reflns_limit_h_min -17
_diffrn_reflns_limit_k_max 10
_diffrn_reflns_limit_k_min -10
_diffrn_reflns_limit_l_max 18
_diffrn_reflns_limit_l_min -18
_diffrn_reflns_number 13880
_diffrn_reflns_reduction_process
;
;
_diffrn_reflns_theta_full 27.87
_diffrn_reflns_theta_max 27.87
_diffrn_reflns_theta_min 2.86
_exptl_absorpt_coefficient_mu 0.094
_exptl_absorpt_correction_T_max 0.986
_exptl_absorpt_correction_T_min 0.966
_exptl_absorpt_correction_type multi-scan
_exptl_absorpt_process_details '(SADABS; Sheldrick, 2004)'
_exptl_crystal_colour pale-yellow
_exptl_crystal_density_diffrn 1.346
_exptl_crystal_density_method 'Not Measured'
_exptl_crystal_description prism
_exptl_crystal_F_000 656
_exptl_crystal_size_max 0.370
_exptl_crystal_size_mid 0.240
_exptl_crystal_size_min 0.150
_refine_diff_density_max 0.389
_refine_diff_density_min -0.177
_refine_ls_extinction_method none
_refine_ls_goodness_of_fit_ref 1.057
_refine_ls_hydrogen_treatment constr
_refine_ls_matrix_type full
_refine_ls_number_parameters 209
_refine_ls_number_reflns 1901
_refine_ls_number_restraints 1
_refine_ls_restrained_S_all 1.056
_refine_ls_R_factor_all 0.0458
_refine_ls_R_factor_gt 0.0433
_refine_ls_shift/su_max 0.000
_refine_ls_shift/su_mean 0.000
_refine_ls_structure_factor_coef Fsqd
_refine_ls_weighting_details 'calc w=1/[\s^2^(Fo^2^)+(0.0739P)^2^+0.3774P] where P=(Fo^2^+2Fc^2^)/3'
_refine_ls_weighting_scheme calc
_refine_ls_wR_factor_gt 0.1088
_refine_ls_wR_factor_ref 0.1110
_reflns_number_gt 1799
_reflns_number_total 1901
_reflns_threshold_expression I>2\s(I)
_cod_data_source_file nk2202sup1.cif
_cod_data_source_block I
_cod_database_code 2311141

loop_
_symmetry_equiv_pos_site_id
_symmetry_equiv_pos_as_xyz
1 x,y,z
2 -x,-y,1/2+z
3 1/2-x,1/2+y,1/2+z
4 1/2+x,1/2-y,z

loop_
_atom_site_aniso_label
_atom_site_aniso_U_11
_atom_site_aniso_U_22
_atom_site_aniso_U_33
_atom_site_aniso_U_12
_atom_site_aniso_U_13
_atom_site_aniso_U_23
O1 0.0111(6) 0.0182(6) 0.0260(8) -0.0017(5) 0.0003(7) 0.0003(7)
O2 0.0101(7) 0.0176(7) 0.0358(9) 0.0000(5) -0.0006(8) -0.0019(8)
O3 0.0144(7) 0.0194(7) 0.0265(9) 0.0032(5) 0.0007(7) 0.0003(7)
O4 0.0272(10) 0.0447(11) 0.0278(10) 0.0020(8) 0.0065(8) -0.0008(8)
C1 0.0129(9) 0.0127(8) 0.0181(10) -0.0003(7) -0.0004(8) -0.0004(8)
C2 0.0138(9) 0.0145(8) 0.0160(9) -0.0005(7) -0.0019(8) 0.0003(9)
C3 0.0165(9) 0.0131(8) 0.0343(12) -0.0026(7) 0.0002(10) 0.0005(10)
C4 0.0197(11) 0.0170(10) 0.0493(16) -0.0001(9) 0.0003(11) -0.0086(11)
C5 0.0158(10) 0.0142(9) 0.0547(17) 0.0031(7) -0.0026(12) -0.0034(12)
C6 0.0153(9) 0.0142(8) 0.0214(10) 0.0000(7) -0.0018(9) -0.0018(9)
C7 0.0119(8) 0.0119(7) 0.0192(10) -0.0011(7) -0.0014(8) 0.0009(8)
C8 0.0220(11) 0.0110(10) 0.0177(10) -0.0013(8) -0.0006(9) -0.0005(8)
C9 0.0336(13) 0.0180(11) 0.0218(11) -0.0016(10) -0.0075(10) 0.0001(9)
C10 0.0510(17) 0.0207(11) 0.0210(12) -0.0021(11) -0.0086(12) -0.0012(10)
C11 0.0585(19) 0.0233(12) 0.0192(12) 0.0008(12) 0.0094(12) -0.0019(10)
C12 0.0342(14) 0.0179(11) 0.0297(13) 0.0035(10) 0.0118(11) 0.0002(10)
C13 0.0235(11) 0.0133(10) 0.0198(10) -0.0012(8) 0.0033(9) 0.0005(8)
C14 0.0198(10) 0.0121(9) 0.0207(11) -0.0017(8) -0.0039(9) 0.0018(8)
C15 0.0230(12) 0.0209(11) 0.0303(13) 0.0016(9) -0.0069(10) 0.0052(10)
C16 0.0371(15) 0.0303(13) 0.0262(13) 0.0039(11) -0.0113(11) 0.0021(11)
C17 0.0446(17) 0.0358(15) 0.0184(12) -0.0025(12) -0.0003(11) 0.0070(11)
C18 0.0266(12) 0.0210(10) 0.0201(11) -0.0048(9) 0.0027(10) -0.0017(9)
C19 0.0198(10) 0.0119(9) 0.0159(10) -0.0019(8) -0.0016(8) 0.0013(8)

loop_
_atom_site_type_symbol
_atom_site_label
_atom_site_fract_x
_atom_site_fract_y
_atom_site_fract_z
_atom_site_U_iso_or_equiv
_atom_site_thermal_displace_type
_atom_site_calc_flag
_atom_site_refinement_flags
_atom_site_occupancy
O O1 0.28192(10) 0.69820(18) 0.43470(13) 0.0184(4) Uani d . 1.000
O O2 -0.06046(11) 0.61746(18) 0.43776(14) 0.0212(4) Uani d . 1.000
O O3 0.32497(11) 0.31450(18) 0.43000(13) 0.0201(4) Uani d . 1.000
O O4 0.06177(15) 0.4417(3) 0.63635(14) 0.0332(6) Uani d . 1.000
C C1 0.11167(14) 0.6473(2) 0.44797(16) 0.0146(5) Uani d . 1.000
C C2 0.19662(15) 0.7556(2) 0.44266(16) 0.0148(5) Uani d . 1.000
C C3 0.18243(15) 0.9436(2) 0.4447(2) 0.0213(6) Uani d . 1.000
C C4 0.08584(18) 0.9945(3) 0.4923(2) 0.0287(7) Uani d . 1.000
C C5 -0.00064(16) 0.9004(3) 0.4487(2) 0.0282(7) Uani d . 1.000
C C6 0.01837(15) 0.7154(2) 0.44477(17) 0.0170(5) Uani d . 1.000
C C7 0.12663(14) 0.4583(2) 0.44760(16) 0.0143(5) Uani d . 1.000
C C8 0.16996(17) 0.3960(3) 0.35574(16) 0.0169(6) Uani d . 1.000
C C9 0.1140(2) 0.4019(3) 0.27230(18) 0.0245(7) Uani d . 1.000
C C10 0.1531(2) 0.3453(3) 0.18896(19) 0.0309(8) Uani d . 1.000
C C11 0.2489(3) 0.2819(3) 0.18615(19) 0.0337(8) Uani d . 1.000
C C12 0.3059(2) 0.2744(3) 0.26740(19) 0.0273(7) Uani d . 1.000
C C13 0.26539(18) 0.3314(3) 0.35123(17) 0.0189(6) Uani d . 1.000
C C14 0.28205(18) 0.3342(3) 0.51564(16) 0.0175(6) Uani d . 1.000
C C15 0.35058(18) 0.2726(3) 0.59122(19) 0.0247(7) Uani d . 1.000
C C16 0.3183(2) 0.3350(3) 0.6870(2) 0.0312(8) Uani d . 1.000
C C17 0.2073(2) 0.3126(4) 0.70056(19) 0.0329(9) Uani d . 1.000
C C18 0.14584(19) 0.3913(3) 0.62272(17) 0.0226(6) Uani d . 1.000
C C19 0.18972(17) 0.3968(3) 0.52852(15) 0.0159(6) Uani d . 1.000
H H2 -0.11220 0.67370 0.44770 0.0320 Uiso c R 1.000
H H3A 0.18270 0.98680 0.37960 0.0260 Uiso c R 1.000
H H3B 0.23900 0.99530 0.47850 0.0260 Uiso c R 1.000
H H4A 0.08960 0.96920 0.56020 0.0340 Uiso c R 1.000
H H4B 0.07550 1.11630 0.48490 0.0340 Uiso c R 1.000
H H5A -0.06160 0.92160 0.48590 0.0340 Uiso c R 1.000
H H5B -0.01220 0.94270 0.38430 0.0340 Uiso c R 1.000
H H7A 0.05940 0.40600 0.45460 0.0170 Uiso c R 1.000
H H9A 0.04840 0.44570 0.27360 0.0290 Uiso c R 1.000
H H10A 0.11430 0.34970 0.13320 0.0370 Uiso c R 1.000
H H11A 0.27580 0.24340 0.12840 0.0400 Uiso c R 1.000
H H12A 0.37160 0.23090 0.26570 0.0330 Uiso c R 1.000
H H15A 0.41910 0.31150 0.57810 0.0300 Uiso c R 1.000
H H15B 0.35100 0.14880 0.59120 0.0300 Uiso c R 1.000
H H16A 0.35440 0.27270 0.73640 0.0370 Uiso c R 1.000
H H16B 0.33550 0.45480 0.69320 0.0370 Uiso c R 1.000
H H17A 0.18780 0.36300 0.76130 0.0390 Uiso c R 1.000
H H17B 0.19210 0.19170 0.70360 0.0390 Uiso c R 1.000

loop_
_atom_type_symbol
_atom_type_description
_atom_type_scat_dispersion_real
_atom_type_scat_dispersion_imag
_atom_type_scat_source
C C 0.0033 0.0016 ' International Tables Vol C Tables 4.2.6.8 and 6.1.1.4'
H H 0.0000 0.0000 ' International Tables Vol C Tables 4.2.6.8 and 6.1.1.4'
O O 0.0106 0.0060 ' International Tables Vol C Tables 4.2.6.8 and 6.1.1.4'

loop_
_geom_angle_atom_site_label_1
_geom_angle_atom_site_label_2
_geom_angle_atom_site_label_3
_geom_angle
_geom_angle_publ_flag
C13 O3 C14 118.06(18) no
C6 O2 H2 109.00 no
C2 C1 C7 119.56(16) no
C6 C1 C7 121.03(16) no
C2 C1 C6 119.14(15) no
O1 C2 C3 119.03(17) no
C1 C2 C3 119.85(17) no
O1 C2 C1 121.11(15) no
C2 C3 C4 112.44(17) no
C3 C4 C5 109.8(2) no
C4 C5 C6 111.93(19) no
O2 C6 C5 116.77(17) no
C1 C6 C5 123.15(17) no
O2 C6 C1 120.08(15) no
C1 C7 C19 113.18(17) no
C8 C7 C19 109.57(17) no
C1 C7 C8 112.30(18) no
C7 C8 C13 121.2(2) no
C9 C8 C13 118.0(2) no
C7 C8 C9 120.8(2) no
C8 C9 C10 120.9(2) no
C9 C10 C11 120.1(3) no
C10 C11 C12 120.3(3) no
C11 C12 C13 119.0(3) no
O3 C13 C12 115.9(2) no
C8 C13 C12 121.7(2) no
O3 C13 C8 122.3(2) no
O3 C14 C15 110.2(2) no
O3 C14 C19 123.7(2) no
C15 C14 C19 126.1(2) no
C14 C15 C16 111.2(2) no
C15 C16 C17 111.0(2) no
C16 C17 C18 113.2(2) no
O4 C18 C19 120.7(2) no
C17 C18 C19 117.5(2) no
O4 C18 C17 121.8(2) no
C7 C19 C18 118.8(2) no
C14 C19 C18 118.9(2) no
C7 C19 C14 122.2(2) no
C2 C3 H3A 109.00 no
C2 C3 H3B 109.00 no
C4 C3 H3A 109.00 no
C4 C3 H3B 109.00 no
H3A C3 H3B 108.00 no
C3 C4 H4A 110.00 no
C3 C4 H4B 110.00 no
C5 C4 H4A 110.00 no
C5 C4 H4B 110.00 no
H4A C4 H4B 108.00 no
C4 C5 H5A 109.00 no
C4 C5 H5B 109.00 no
C6 C5 H5A 109.00 no
C6 C5 H5B 109.00 no
H5A C5 H5B 108.00 no
C1 C7 H7A 107.00 no
C8 C7 H7A 107.00 no
C19 C7 H7A 107.00 no
C8 C9 H9A 120.00 no
C10 C9 H9A 120.00 no
C9 C10 H10A 120.00 no
C11 C10 H10A 120.00 no
C10 C11 H11A 120.00 no
C12 C11 H11A 120.00 no
C11 C12 H12A 121.00 no
C13 C12 H12A 120.00 no
C14 C15 H15A 109.00 no
C14 C15 H15B 109.00 no
C16 C15 H15A 109.00 no
C16 C15 H15B 109.00 no
H15A C15 H15B 108.00 no
C15 C16 H16A 109.00 no
C15 C16 H16B 109.00 no
C17 C16 H16A 109.00 no
C17 C16 H16B 109.00 no
H16A C16 H16B 108.00 no
C16 C17 H17A 109.00 no
C16 C17 H17B 109.00 no
C18 C17 H17A 109.00 no
C18 C17 H17B 109.00 no
H17A C17 H17B 108.00 no

loop_
_geom_bond_atom_site_label_1
_geom_bond_atom_site_label_2
_geom_bond_distance
_geom_bond_publ_flag
O1 C2 1.240(2) no
O2 C6 1.322(2) no
O3 C13 1.385(3) no
O3 C14 1.358(3) no
O4 C18 1.216(3) no
O2 H2 0.8400 no
C1 C6 1.368(3) no
C1 C7 1.526(2) no
C1 C2 1.436(3) no
C2 C3 1.517(2) no
C3 C4 1.520(3) no
C4 C5 1.518(3) no
C5 C6 1.503(3) no
C7 C19 1.513(3) no
C7 C8 1.516(3) no
C8 C9 1.407(3) no
C8 C13 1.385(3) no
C9 C10 1.375(4) no
C10 C11 1.385(5) no
C11 C12 1.389(4) no
C12 C13 1.389(4) no
C14 C19 1.351(3) no
C14 C15 1.500(3) no
C15 C16 1.516(4) no
C16 C17 1.515(4) no
C17 C18 1.519(4) no
C18 C19 1.466(3) no
C3 H3A 0.9900 no
C3 H3B 0.9900 no
C4 H4A 0.9900 no
C4 H4B 0.9900 no
C5 H5A 0.9900 no
C5 H5B 0.9900 no
C7 H7A 1.0000 no
C9 H9A 0.9500 no
C10 H10A 0.9500 no
C11 H11A 0.9500 no
C12 H12A 0.9500 no
C15 H15A 0.9900 no
C15 H15B 0.9900 no
C16 H16A 0.9900 no
C16 H16B 0.9900 no
C17 H17A 0.9900 no
C17 H17B 0.9900 no

loop_
_geom_hbond_atom_site_label_D
_geom_hbond_atom_site_label_H
_geom_hbond_atom_site_label_A
_geom_hbond_site_symmetry_A
_geom_hbond_distance_DH
_geom_hbond_distance_HA
_geom_hbond_distance_DA
_geom_hbond_angle_DHA
_geom_hbond_publ_flag
O2 H2 O1 4_465 0.8400 1.7600 2.582(2) 164.00 yes
C5 H5A O1 4_465 0.9900 2.4200 3.034(3) 119.00 yes
C7 H7A O2 . 1.0000 2.3500 2.822(2) 108.00 no

loop_
_geom_torsion_atom_site_label_1
_geom_torsion_atom_site_label_2
_geom_torsion_atom_site_label_3
_geom_torsion_atom_site_label_4
_geom_torsion
_geom_torsion_publ_flag
C14 O3 C13 C8 11.8(3) no
C14 O3 C13 C12 -166.1(2) no
C13 O3 C14 C15 166.70(19) no
C13 O3 C14 C19 -11.8(3) no
C6 C1 C2 O1 -171.8(2) no
C6 C1 C2 C3 6.9(3) no
C7 C1 C2 O1 2.4(3) no
C7 C1 C2 C3 -178.9(2) no
C2 C1 C6 O2 171.6(2) no
C2 C1 C6 C5 -8.3(4) no
C7 C1 C6 O2 -2.5(4) no
C7 C1 C6 C5 177.6(2) no
C2 C1 C7 C8 -65.0(3) no
C2 C1 C7 C19 59.7(3) no
C6 C1 C7 C8 109.0(2) no
C6 C1 C7 C19 -126.3(2) no
O1 C2 C3 C4 -157.1(2) no
C1 C2 C3 C4 24.2(3) no
C2 C3 C4 C5 -52.2(3) no
C3 C4 C5 C6 50.8(3) no
C4 C5 C6 O2 158.5(2) no
C4 C5 C6 C1 -21.6(3) no
C1 C7 C8 C9 -68.2(3) no
C1 C7 C8 C13 111.9(2) no
C19 C7 C8 C9 165.1(2) no
C19 C7 C8 C13 -14.7(3) no
C1 C7 C19 C14 -111.1(2) no
C1 C7 C19 C18 74.5(3) no
C8 C7 C19 C14 15.1(3) no
C8 C7 C19 C18 -159.4(2) no
C7 C8 C9 C10 -179.9(2) no
C13 C8 C9 C10 -0.1(4) no
C7 C8 C13 O3 2.3(3) no
C7 C8 C13 C12 -179.8(2) no
C9 C8 C13 O3 -177.5(2) no
C9 C8 C13 C12 0.3(4) no
C8 C9 C10 C11 -0.2(4) no
C9 C10 C11 C12 0.3(4) no
C10 C11 C12 C13 0.0(4) no
C11 C12 C13 O3 177.7(2) no
C11 C12 C13 C8 -0.3(4) no
O3 C14 C15 C16 164.41(19) no
C19 C14 C15 C16 -17.2(3) no
O3 C14 C19 C7 -2.7(4) no
O3 C14 C19 C18 171.8(2) no
C15 C14 C19 C7 179.1(2) no
C15 C14 C19 C18 -6.4(4) no
C14 C15 C16 C17 46.1(3) no
C15 C16 C17 C18 -54.0(3) no
C16 C17 C18 O4 -151.9(3) no
C16 C17 C18 C19 31.2(3) no
O4 C18 C19 C7 -3.0(4) no
O4 C18 C19 C14 -177.7(2) no
C17 C18 C19 C7 173.9(2) no
C17 C18 C19 C14 -0.8(3) no
